data_7003575
loop_
_publ_author_name
'Robertson, Stuart D.'
'Chivers, Tristram'

_publ_section_title
;
 Synthesis, NMR characterisation and X-ray structures of mixed
 chalcogenido PNP ligands containing tellurium: crystal structures of
 SeiPr2PNP(H)iPr2 and [NaN(EPiPr2)2]\\infty (E = Se, Te)
;
_journal_issue 13
_journal_name_full 'Dalton Transactions'
_journal_page_first 1765
_journal_page_last 1772
_journal_paper_doi 10.1039/b717287g
_journal_year 2008
_chemical_formula_moiety 'C12 H29 N P2 Se'
_chemical_formula_sum 'C12 H29 N P2 Se'
_chemical_formula_weight 328.26
_chemical_name_systematic
;
?
;
_space_group_IT_number 2
_symmetry_cell_setting triclinic
_symmetry_space_group_name_Hall '-P 1'
_symmetry_space_group_name_H-M 'P -1'
_atom_sites_solution_hydrogens geom
_atom_sites_solution_primary direct
_atom_sites_solution_secondary difmap
_audit_creation_method SHELXL-97
_cell_angle_alpha 100.606(2)
_cell_angle_beta 102.617(2)
_cell_angle_gamma 90.515(2)
_cell_formula_units_Z 2
_cell_length_a 8.6480(3)
_cell_length_b 8.8274(4)
_cell_length_c 11.5664(4)
_cell_measurement_temperature 173(2)
_cell_volume 845.81(6)
_computing_cell_refinement 'Nonius DENZO'
_computing_data_collection 'Nonius COLLECT'
_computing_data_reduction 'Nonius DENZO'
_computing_molecular_graphics 'Bruker SHELXTL'
_computing_publication_material 'Bruker SHELXTL'
_computing_structure_refinement 'SHELXL-97 (Sheldrick, 1997)'
_computing_structure_solution 'Bruker SHELXTL'
_diffrn_ambient_temperature 173(2)
_diffrn_measured_fraction_theta_full 0.993
_diffrn_measured_fraction_theta_max 0.993
_diffrn_measurement_device_type 'Nonius Kappa CCD'
_diffrn_measurement_method 'phi\omega scans'
_diffrn_radiation_monochromator graphite
_diffrn_radiation_source 'fine-focus sealed tube'
_diffrn_radiation_type MoK\a
_diffrn_radiation_wavelength 0.71073
_diffrn_reflns_av_R_equivalents 0.0322
_diffrn_reflns_av_sigmaI/netI 0.0470
_diffrn_reflns_limit_h_max 10
_diffrn_reflns_limit_h_min -10
_diffrn_reflns_limit_k_max 10
_diffrn_reflns_limit_k_min -10
_diffrn_reflns_limit_l_max 13
_diffrn_reflns_limit_l_min -13
_diffrn_reflns_number 13272
_diffrn_reflns_theta_full 25.03
_diffrn_reflns_theta_max 25.03
_diffrn_reflns_theta_min 3.42
_exptl_absorpt_coefficient_mu 2.390
_exptl_absorpt_correction_T_max 0.7961
_exptl_absorpt_correction_T_min 0.6465
_exptl_absorpt_correction_type integration
_exptl_absorpt_process_details 'HKL Scalepack (Otwinowski and Minor 1997)'
_exptl_crystal_colour colourless
_exptl_crystal_density_diffrn 1.289
_exptl_crystal_density_method 'not measured'
_exptl_crystal_description plate
_exptl_crystal_F_000 344
_exptl_crystal_size_max 0.20
_exptl_crystal_size_mid 0.10
_exptl_crystal_size_min 0.10
_refine_diff_density_max 0.290
_refine_diff_density_min -0.331
_refine_diff_density_rms 0.072
_refine_ls_extinction_method none
_refine_ls_goodness_of_fit_ref 1.044
_refine_ls_hydrogen_treatment mixed
_refine_ls_matrix_type full
_refine_ls_number_parameters 148
_refine_ls_number_reflns 2979
_refine_ls_number_restraints 0
_refine_ls_restrained_S_all 1.044
_refine_ls_R_factor_all 0.0475
_refine_ls_R_factor_gt 0.0340
_refine_ls_shift/su_max 0.000
_refine_ls_shift/su_mean 0.000
_refine_ls_structure_factor_coef Fsqd
_refine_ls_weighting_details 'calc w=1/[\s^2^(Fo^2^)+(0.0382P)^2^+0.2353P] where P=(Fo^2^+2Fc^2^)/3'
_refine_ls_weighting_scheme calc
_refine_ls_wR_factor_gt 0.0749
_refine_ls_wR_factor_ref 0.0801
_reflns_number_gt 2440
_reflns_number_total 2979
_reflns_threshold_expression >2sigma(I)
_cod_data_source_file b717287g.txt
_cod_data_source_block 2b
_cod_depositor_comments
;
The following automatic conversions were performed:
'_symmetry_cell_setting' value 'Triclinic' changed to 'triclinic'
according to '/home/saulius/struct/CIF-dictionaries/cif_core.dic'
dictionary named 'cif_core.dic' version 2.4.1 from 2010-06-29.

Automatic conversion script
Id: cif_fix_enum 1527 2010-12-29 10:47:43Z saulius 
;
_cod_original_cell_volume 845.82(6)
_cod_database_code 7003575

loop_
_symmetry_equiv_pos_as_xyz
'x, y, z'
'-x, -y, -z'

loop_
_atom_site_label
_atom_site_type_symbol
_atom_site_fract_x
_atom_site_fract_y
_atom_site_fract_z
_atom_site_U_iso_or_equiv
_atom_site_adp_type
_atom_site_occupancy
_atom_site_symmetry_multiplicity
_atom_site_calc_flag
_atom_site_refinement_flags
_atom_site_disorder_assembly
_atom_site_disorder_group
Se1 Se 0.24447(4) 0.23818(3) 0.11722(3) 0.03453(13) Uani 1 1 d . . .
P1 P 0.33090(8) 0.14936(8) 0.27779(6) 0.02034(18) Uani 1 1 d . . .
P2 P 0.19805(8) -0.15365(8) 0.15957(6) 0.02191(18) Uani 1 1 d . . .
H2 H 0.089(3) -0.094(3) 0.079(2) 0.026 Uiso 1 1 d . . .
N1 N 0.2894(3) -0.0317(2) 0.27231(19) 0.0232(5) Uani 1 1 d . . .
C10 C 0.5473(3) 0.1788(3) 0.3251(3) 0.0268(7) Uani 1 1 d . . .
H10 H 0.5822 0.1351 0.3999 0.032 Uiso 1 1 calc R . .
C11 C 0.6262(4) 0.0901(4) 0.2289(3) 0.0399(8) Uani 1 1 d . . .
H11A H 0.5890 -0.0187 0.2104 0.060 Uiso 1 1 calc R . .
H11B H 0.7417 0.0982 0.2590 0.060 Uiso 1 1 calc R . .
H11C H 0.5987 0.1340 0.1556 0.060 Uiso 1 1 calc R . .
C12 C 0.6021(4) 0.3500(3) 0.3561(3) 0.0337(7) Uani 1 1 d . . .
H12A H 0.5507 0.4041 0.4183 0.051 Uiso 1 1 calc R . .
H12B H 0.5733 0.3954 0.2836 0.051 Uiso 1 1 calc R . .
H12C H 0.7175 0.3601 0.3863 0.051 Uiso 1 1 calc R . .
C20 C 0.2573(3) 0.2554(3) 0.4051(2) 0.0273(7) Uani 1 1 d . . .
H20 H 0.2926 0.3665 0.4171 0.033 Uiso 1 1 calc R . .
C21 C 0.0762(4) 0.2451(4) 0.3778(3) 0.0404(8) Uani 1 1 d . . .
H21A H 0.0343 0.2822 0.3028 0.061 Uiso 1 1 calc R . .
H21B H 0.0394 0.3089 0.4442 0.061 Uiso 1 1 calc R . .
H21C H 0.0387 0.1376 0.3688 0.061 Uiso 1 1 calc R . .
C22 C 0.3254(4) 0.1982(4) 0.5220(3) 0.0438(9) Uani 1 1 d . . .
H22A H 0.4416 0.2060 0.5385 0.066 Uiso 1 1 calc R . .
H22B H 0.2893 0.0904 0.5134 0.066 Uiso 1 1 calc R . .
H22C H 0.2891 0.2616 0.5888 0.066 Uiso 1 1 calc R . .
C30 C 0.0902(3) -0.2967(3) 0.2110(3) 0.0304(7) Uani 1 1 d . . .
H30 H 0.0696 -0.3918 0.1467 0.037 Uiso 1 1 calc R . .
C31 C -0.0688(4) -0.2370(4) 0.2289(3) 0.0445(9) Uani 1 1 d . . .
H31A H -0.1289 -0.2113 0.1535 0.067 Uiso 1 1 calc R . .
H31B H -0.0513 -0.1444 0.2926 0.067 Uiso 1 1 calc R . .
H31C H -0.1286 -0.3167 0.2523 0.067 Uiso 1 1 calc R . .
C32 C 0.1864(4) -0.3398(4) 0.3263(3) 0.0463(9) Uani 1 1 d . . .
H32A H 0.2885 -0.3774 0.3126 0.069 Uiso 1 1 calc R . .
H32B H 0.1277 -0.4209 0.3490 0.069 Uiso 1 1 calc R . .
H32C H 0.2050 -0.2487 0.3914 0.069 Uiso 1 1 calc R . .
C40 C 0.3220(3) -0.2478(3) 0.0630(2) 0.0256(6) Uani 1 1 d . . .
H40 H 0.3718 -0.1645 0.0331 0.031 Uiso 1 1 calc R . .
C41 C 0.2224(4) -0.3550(4) -0.0489(3) 0.0372(8) Uani 1 1 d . . .
H41A H 0.1374 -0.2976 -0.0894 0.056 Uiso 1 1 calc R . .
H41B H 0.1761 -0.4422 -0.0242 0.056 Uiso 1 1 calc R . .
H41C H 0.2903 -0.3934 -0.1044 0.056 Uiso 1 1 calc R . .
C42 C 0.4578(3) -0.3317(4) 0.1283(3) 0.0331(7) Uani 1 1 d . . .
H42A H 0.5200 -0.2602 0.1984 0.050 Uiso 1 1 calc R . .
H42B H 0.5262 -0.3702 0.0731 0.050 Uiso 1 1 calc R . .
H42C H 0.4144 -0.4187 0.1551 0.050 Uiso 1 1 calc R . .

loop_
_atom_site_aniso_label
_atom_site_aniso_U_11
_atom_site_aniso_U_22
_atom_site_aniso_U_33
_atom_site_aniso_U_23
_atom_site_aniso_U_13
_atom_site_aniso_U_12
Se1 0.0430(2) 0.0314(2) 0.02614(18) 0.01249(13) -0.00453(14) -0.00258(14)
P1 0.0225(4) 0.0183(4) 0.0187(4) 0.0033(3) 0.0015(3) -0.0004(3)
P2 0.0227(4) 0.0193(4) 0.0217(4) 0.0025(3) 0.0019(3) -0.0004(3)
N1 0.0273(12) 0.0182(12) 0.0232(12) 0.0037(10) 0.0042(10) 0.0005(10)
C10 0.0250(15) 0.0257(16) 0.0283(15) 0.0063(12) 0.0019(12) -0.0012(13)
C11 0.0289(17) 0.0365(19) 0.054(2) -0.0009(16) 0.0168(15) -0.0026(15)
C12 0.0304(17) 0.0287(17) 0.0386(18) 0.0018(14) 0.0049(14) -0.0085(14)
C20 0.0261(15) 0.0233(16) 0.0303(16) -0.0005(12) 0.0065(13) -0.0002(13)
C21 0.0298(17) 0.043(2) 0.048(2) 0.0022(16) 0.0128(15) 0.0074(15)
C22 0.048(2) 0.059(2) 0.0230(16) 0.0038(15) 0.0089(15) 0.0049(18)
C30 0.0337(17) 0.0239(16) 0.0315(16) -0.0050(13) 0.0116(14) -0.0099(13)
C31 0.0304(17) 0.062(2) 0.0416(19) 0.0052(17) 0.0134(15) -0.0052(17)
C32 0.053(2) 0.039(2) 0.058(2) 0.0264(17) 0.0225(18) 0.0047(17)
C40 0.0297(16) 0.0241(16) 0.0219(14) 0.0015(12) 0.0063(12) -0.0029(13)
C41 0.0405(19) 0.0371(19) 0.0289(16) -0.0056(14) 0.0069(14) -0.0024(15)
C42 0.0287(16) 0.0316(17) 0.0368(17) 0.0014(14) 0.0071(14) 0.0038(14)

loop_
_atom_type_symbol
_atom_type_description
_atom_type_scat_dispersion_real
_atom_type_scat_dispersion_imag
_atom_type_scat_source
C C 0.0033 0.0016 'International Tables Vol C Tables 4.2.6.8 and 6.1.1.4'
H H 0.0000 0.0000 'International Tables Vol C Tables 4.2.6.8 and 6.1.1.4'
N N 0.0061 0.0033 'International Tables Vol C Tables 4.2.6.8 and 6.1.1.4'
P P 0.1023 0.0942 'International Tables Vol C Tables 4.2.6.8 and 6.1.1.4'
Se Se -0.0929 2.2259 'International Tables Vol C Tables 4.2.6.8 and 6.1.1.4'

loop_
_geom_angle_atom_site_label_1
_geom_angle_atom_site_label_2
_geom_angle_atom_site_label_3
_geom_angle
_geom_angle_site_symmetry_1
_geom_angle_site_symmetry_3
_geom_angle_publ_flag
N1 P1 C10 106.84(13) . . ?
N1 P1 C20 105.95(13) . . ?
C10 P1 C20 104.59(13) . . ?
N1 P1 Se1 116.92(9) . . ?
C10 P1 Se1 110.40(10) . . ?
C20 P1 Se1 111.32(10) . . ?
N1 P2 C40 114.78(13) . . ?
N1 P2 C30 109.34(13) . . ?
C40 P2 C30 110.31(13) . . ?
N1 P2 H2 114.7(11) . . ?
C40 P2 H2 101.0(11) . . ?
C30 P2 H2 106.1(11) . . ?
P2 N1 P1 127.53(14) . . ?
C11 C10 C12 111.0(2) . . ?
C11 C10 P1 110.5(2) . . ?
C12 C10 P1 112.5(2) . . ?
C11 C10 H10 107.5 . . ?
C12 C10 H10 107.5 . . ?
P1 C10 H10 107.5 . . ?
C10 C11 H11A 109.5 . . ?
C10 C11 H11B 109.5 . . ?
H11A C11 H11B 109.5 . . ?
C10 C11 H11C 109.5 . . ?
H11A C11 H11C 109.5 . . ?
H11B C11 H11C 109.5 . . ?
C10 C12 H12A 109.5 . . ?
C10 C12 H12B 109.5 . . ?
H12A C12 H12B 109.5 . . ?
C10 C12 H12C 109.5 . . ?
H12A C12 H12C 109.5 . . ?
H12B C12 H12C 109.5 . . ?
C21 C20 C22 110.4(3) . . ?
C21 C20 P1 110.9(2) . . ?
C22 C20 P1 111.7(2) . . ?
C21 C20 H20 107.9 . . ?
C22 C20 H20 107.9 . . ?
P1 C20 H20 107.9 . . ?
C20 C21 H21A 109.5 . . ?
C20 C21 H21B 109.5 . . ?
H21A C21 H21B 109.5 . . ?
C20 C21 H21C 109.5 . . ?
H21A C21 H21C 109.5 . . ?
H21B C21 H21C 109.5 . . ?
C20 C22 H22A 109.5 . . ?
C20 C22 H22B 109.5 . . ?
H22A C22 H22B 109.5 . . ?
C20 C22 H22C 109.5 . . ?
H22A C22 H22C 109.5 . . ?
H22B C22 H22C 109.5 . . ?
C31 C30 C32 111.0(3) . . ?
C31 C30 P2 109.9(2) . . ?
C32 C30 P2 111.5(2) . . ?
C31 C30 H30 108.1 . . ?
C32 C30 H30 108.1 . . ?
P2 C30 H30 108.1 . . ?
C30 C31 H31A 109.5 . . ?
C30 C31 H31B 109.5 . . ?
H31A C31 H31B 109.5 . . ?
C30 C31 H31C 109.5 . . ?
H31A C31 H31C 109.5 . . ?
H31B C31 H31C 109.5 . . ?
C30 C32 H32A 109.5 . . ?
C30 C32 H32B 109.5 . . ?
H32A C32 H32B 109.5 . . ?
C30 C32 H32C 109.5 . . ?
H32A C32 H32C 109.5 . . ?
H32B C32 H32C 109.5 . . ?
C42 C40 C41 111.4(2) . . ?
C42 C40 P2 113.9(2) . . ?
C41 C40 P2 111.3(2) . . ?
C42 C40 H40 106.6 . . ?
C41 C40 H40 106.6 . . ?
P2 C40 H40 106.6 . . ?
C40 C41 H41A 109.5 . . ?
C40 C41 H41B 109.5 . . ?
H41A C41 H41B 109.5 . . ?
C40 C41 H41C 109.5 . . ?
H41A C41 H41C 109.5 . . ?
H41B C41 H41C 109.5 . . ?
C40 C42 H42A 109.5 . . ?
C40 C42 H42B 109.5 . . ?
H42A C42 H42B 109.5 . . ?
C40 C42 H42C 109.5 . . ?
H42A C42 H42C 109.5 . . ?
H42B C42 H42C 109.5 . . ?

loop_
_geom_bond_atom_site_label_1
_geom_bond_atom_site_label_2
_geom_bond_distance
_geom_bond_site_symmetry_2
_geom_bond_publ_flag
Se1 P1 2.1360(9) . ?
P1 N1 1.622(2) . ?
P1 C10 1.833(3) . ?
P1 C20 1.834(3) . ?
P2 N1 1.581(2) . ?
P2 C40 1.812(3) . ?
P2 C30 1.821(3) . ?
P2 H2 1.35(3) . ?
C10 C11 1.529(4) . ?
C10 C12 1.533(4) . ?
C10 H10 1.0000 . ?
C11 H11A 0.9800 . ?
C11 H11B 0.9800 . ?
C11 H11C 0.9800 . ?
C12 H12A 0.9800 . ?
C12 H12B 0.9800 . ?
C12 H12C 0.9800 . ?
C20 C21 1.527(4) . ?
C20 C22 1.529(4) . ?
C20 H20 1.0000 . ?
C21 H21A 0.9800 . ?
C21 H21B 0.9800 . ?
C21 H21C 0.9800 . ?
C22 H22A 0.9800 . ?
C22 H22B 0.9800 . ?
C22 H22C 0.9800 . ?
C30 C31 1.519(4) . ?
C30 C32 1.524(4) . ?
C30 H30 1.0000 . ?
C31 H31A 0.9800 . ?
C31 H31B 0.9800 . ?
C31 H31C 0.9800 . ?
C32 H32A 0.9800 . ?
C32 H32B 0.9800 . ?
C32 H32C 0.9800 . ?
C40 C42 1.527(4) . ?
C40 C41 1.536(4) . ?
C40 H40 1.0000 . ?
C41 H41A 0.9800 . ?
C41 H41B 0.9800 . ?
C41 H41C 0.9800 . ?
C42 H42A 0.9800 . ?
C42 H42B 0.9800 . ?
C42 H42C 0.9800 . ?

loop_
_geom_torsion_atom_site_label_1
_geom_torsion_atom_site_label_2
_geom_torsion_atom_site_label_3
_geom_torsion_atom_site_label_4
_geom_torsion
_geom_torsion_site_symmetry_1
_geom_torsion_site_symmetry_2
_geom_torsion_site_symmetry_3
_geom_torsion_site_symmetry_4
_geom_torsion_publ_flag
C40 P2 N1 P1 86.4(2) . . . . ?
C30 P2 N1 P1 -149.09(18) . . . . ?
C10 P1 N1 P2 -121.26(19) . . . . ?
C20 P1 N1 P2 127.63(18) . . . . ?
Se1 P1 N1 P2 2.9(2) . . . . ?
N1 P1 C10 C11 65.5(2) . . . . ?
C20 P1 C10 C11 177.6(2) . . . . ?
Se1 P1 C10 C11 -62.6(2) . . . . ?
N1 P1 C10 C12 -169.7(2) . . . . ?
C20 P1 C10 C12 -57.7(2) . . . . ?
Se1 P1 C10 C12 62.1(2) . . . . ?
N1 P1 C20 C21 -68.7(2) . . . . ?
C10 P1 C20 C21 178.6(2) . . . . ?
Se1 P1 C20 C21 59.4(2) . . . . ?
N1 P1 C20 C22 54.9(2) . . . . ?
C10 P1 C20 C22 -57.8(2) . . . . ?
Se1 P1 C20 C22 -177.03(18) . . . . ?
N1 P2 C30 C31 84.1(2) . . . . ?
C40 P2 C30 C31 -148.8(2) . . . . ?
N1 P2 C30 C32 -39.4(3) . . . . ?
C40 P2 C30 C32 87.7(2) . . . . ?
N1 P2 C40 C42 57.4(2) . . . . ?
C30 P2 C40 C42 -66.7(2) . . . . ?
N1 P2 C40 C41 -175.75(19) . . . . ?
C30 P2 C40 C41 60.2(2) . . . . ?

loop_
_cod_related_entry_id
_cod_related_entry_database
_cod_related_entry_code
1 ChemSpider 30652647
